data_7027104
loop_
_publ_author_name
'Hitchcock, Peter B.'
'Lappert, Michael F.'
'Leung, Wing-Por'
'Liu, Dian-Sheng'
'Mak, Thomas C. W.'
'Wang, Zhong-Xia'

_publ_section_title
;
 Synthesis and structures of some silylallyl-lithium or -potassium
 complexes
;
_journal_issue 8
_journal_name_full 'Journal of the Chemical Society, Dalton Transactions'
_journal_page_first 1257
_journal_paper_doi 10.1039/a806870d
_journal_year 1999
_chemical_formula_sum 'C18 H41 Li N2 Si2'
_chemical_formula_weight 348.65
_chemical_name_systematic
; 
 ? 
;
_space_group_IT_number 33
_symmetry_cell_setting orthorhombic
_symmetry_space_group_name_Hall 'P 2c -2n'
_symmetry_space_group_name_H-M 'P n a 21'
_atom_sites_solution_hydrogens geom
_atom_sites_solution_primary direct
_atom_sites_solution_secondary difmap
_audit_creation_method SHELXL-97
_cell_angle_alpha 90.00
_cell_angle_beta 90.00
_cell_angle_gamma 90.00
_cell_formula_units_Z 4
_cell_length_a 19.325(4)
_cell_length_b 8.660(2)
_cell_length_c 14.750(3)
_cell_measurement_reflns_used 25
_cell_measurement_temperature 293(2)
_cell_measurement_theta_max 10
_cell_measurement_theta_min 6
_cell_volume 2468.5(9)
_computing_cell_refinement 'MSC/AFC DIFFRACTOMETER CONTROL'
_computing_data_collection 'MSC/AFC DIFFRACTOMETER CONTROL'
_computing_data_reduction 'MSC/AFC DIFFRACTOMETER CONTROL'
_computing_molecular_graphics 'SIEMENS SHELXTL'
_computing_publication_material 'SIEMENS SHELXTL'
_computing_structure_refinement 'SHELXL-97 (Sheldrick, 1997)'
_computing_structure_solution 'SHELXS-97 (Sheldrick, 1990)'
_diffrn_ambient_temperature 293(2)
_diffrn_measured_fraction_theta_full 0.996
_diffrn_measured_fraction_theta_max 0.996
_diffrn_measurement_device_type 'RIGAKU AFC7R'
_diffrn_measurement_method '\W SCAN'
_diffrn_radiation_monochromator graphite
_diffrn_radiation_source 'ROTATION ANODE'
_diffrn_radiation_type MoK\a
_diffrn_radiation_wavelength 0.71073
_diffrn_reflns_av_R_equivalents 0.1711
_diffrn_reflns_av_sigmaI/netI 0.1712
_diffrn_reflns_limit_h_max 0
_diffrn_reflns_limit_h_min -22
_diffrn_reflns_limit_k_max 10
_diffrn_reflns_limit_k_min -10
_diffrn_reflns_limit_l_max 0
_diffrn_reflns_limit_l_min -17
_diffrn_reflns_number 4366
_diffrn_reflns_theta_full 25.02
_diffrn_reflns_theta_max 25.02
_diffrn_reflns_theta_min 2.11
_diffrn_standards_decay_% 2.36
_diffrn_standards_interval_count 150
_diffrn_standards_number 3
_exptl_absorpt_coefficient_mu 0.145
_exptl_absorpt_correction_T_max 1.000
_exptl_absorpt_correction_T_min 0.9578
_exptl_absorpt_correction_type empirical
_exptl_crystal_colour YELLOW
_exptl_crystal_density_diffrn 0.938
_exptl_crystal_density_method 'not measured'
_exptl_crystal_description 'YELLOW PRISM'
_exptl_crystal_F_000 776
_exptl_crystal_size_max 0.30
_exptl_crystal_size_mid 0.20
_exptl_crystal_size_min 0.15
_refine_diff_density_max 0.151
_refine_diff_density_min -0.229
_refine_diff_density_rms 0.033
_refine_ls_abs_structure_details 'Flack H D (1983), Acta Cryst. A39, 876-881'
_refine_ls_abs_structure_Flack 0.2(3)
_refine_ls_extinction_coef 0.0046(5)
_refine_ls_extinction_expression Fc^*^=kFc[1+0.001xFc^2^\l^3^/sin(2\q)]^-1/4^
_refine_ls_extinction_method SHELXL
_refine_ls_goodness_of_fit_ref 0.729
_refine_ls_hydrogen_treatment constr
_refine_ls_matrix_type full
_refine_ls_number_parameters 203
_refine_ls_number_reflns 2263
_refine_ls_number_restraints 60
_refine_ls_restrained_S_all 0.866
_refine_ls_R_factor_all 0.2639
_refine_ls_R_factor_gt 0.0482
_refine_ls_shift/su_max 0.010
_refine_ls_shift/su_mean 0.002
_refine_ls_structure_factor_coef Fsqd
_refine_ls_weighting_details 'calc w=1/[\s^2^(Fo^2^)+(0.0556P)^2^+0.0000P] where P=(Fo^2^+2Fc^2^)/3'
_refine_ls_weighting_scheme calc
_refine_ls_wR_factor_gt 0.1019
_refine_ls_wR_factor_ref 0.1337
_reflns_number_gt 614
_reflns_number_total 2263
_reflns_threshold_expression >2sigma(I)
_cod_data_source_file 806870dsup1.cif
_cod_data_source_block leuu08
_cod_depositor_comments
;
The following automatic conversions were performed:
'_atom_site_symetry_multiplicity' tag replaced with
'_atom_site_symmetry_multiplicity'.

Automatic conversion script
Id: cif_correct_tags 1440 2010-10-19 06:21:57Z saulius 

The following automatic conversions were performed:

'_symmetry_cell_setting' value 'ORTHORHOMBIC' changed to
'orthorhombic' according to
/home/saulius/struct/CIF-dictionaries/cif_core.dic dictionary named
'cif_core.dic' version 2.4.2 from
2011-04-26.

'_exptl_absorpt_correction_type' value 'EMPIRICAL'
changed to 'empirical' according to
/home/saulius/struct/CIF-dictionaries/cif_core.dic dictionary named
'cif_core.dic' version 2.4.2 from
2011-04-26.

'_refine_ls_hydrogen_treatment' value 'CONSTR' changed
to 'constr' according to
/home/saulius/struct/CIF-dictionaries/cif_core.dic dictionary named
'cif_core.dic' version 2.4.2 from 2011-04-26.

Automatic conversion script
Id: cif_fix_values 1891 2012-01-12 08:04:46Z andrius 
;
_cod_original_sg_symbol_H-M Pna2(1)
_cod_database_code 7027104

loop_
_symmetry_equiv_pos_as_xyz
'x, y, z'
'-x, -y, z+1/2'
'x+1/2, -y+1/2, z'
'-x+1/2, y+1/2, z+1/2'

loop_
_atom_site_label
_atom_site_type_symbol
_atom_site_fract_x
_atom_site_fract_y
_atom_site_fract_z
_atom_site_U_iso_or_equiv
_atom_site_adp_type
_atom_site_occupancy
_atom_site_symmetry_multiplicity
_atom_site_calc_flag
_atom_site_refinement_flags
_atom_site_disorder_assembly
_atom_site_disorder_group
C1 C -0.12928(17) 0.0684(3) 0.6153(3) 0.0712(11) Uani 1 1 d . . .
H1A H -0.1111 0.0167 0.5612 0.085 Uiso 1 1 calc R . .
Li1 Li -0.1314(4) 0.3152(6) 0.6075(5) 0.093(2) Uani 1 1 d . A .
C2 C -0.20182(16) 0.0880(4) 0.6164(2) 0.0917(14) Uani 1 1 d D . .
C3 C -0.2302(2) 0.1228(5) 0.7119(3) 0.139(2) Uani 1 1 d . . .
H3A H -0.2376 0.2333 0.7171 0.167 Uiso 1 1 calc R . .
H3B H -0.2748 0.0728 0.7183 0.167 Uiso 1 1 calc R . .
C4 C -0.1857(2) 0.0730(5) 0.7864(3) 0.143(2) Uani 1 1 d . . .
H4A H -0.1878 -0.0387 0.7905 0.172 Uiso 1 1 calc R . .
H4B H -0.2041 0.1146 0.8425 0.172 Uiso 1 1 calc R . .
C5 C -0.1119(2) 0.1204(5) 0.7779(3) 0.1270(18) Uani 1 1 d . . .
H5A H -0.0847 0.0637 0.8221 0.152 Uiso 1 1 calc R . .
H5B H -0.1080 0.2294 0.7924 0.152 Uiso 1 1 calc R . .
C6 C -0.08137(18) 0.0925(4) 0.6831(3) 0.0965(14) Uani 1 1 d D . .
Si1 Si 0.00959(5) 0.05323(14) 0.67744(10) 0.1094(4) Uani 1 1 d D . .
C7 C 0.0370(2) -0.1082(5) 0.7530(4) 0.194(3) Uani 1 1 d D . .
H7A H 0.0857 -0.1257 0.7460 0.291 Uiso 1 1 calc R . .
H7B H 0.0121 -0.2002 0.7370 0.291 Uiso 1 1 calc R . .
H7C H 0.0272 -0.0817 0.8149 0.291 Uiso 1 1 calc R . .
C8 C 0.06175(16) 0.2253(5) 0.7135(3) 0.154(2) Uani 1 1 d D . .
H8A H 0.1101 0.2026 0.7072 0.231 Uiso 1 1 calc R . .
H8B H 0.0517 0.2493 0.7756 0.231 Uiso 1 1 calc R . .
H8C H 0.0501 0.3121 0.6760 0.231 Uiso 1 1 calc R . .
C9 C 0.03579(18) -0.0040(5) 0.5596(3) 0.1407(19) Uani 1 1 d D . .
H9A H 0.0848 -0.0224 0.5580 0.211 Uiso 1 1 calc R . .
H9B H 0.0243 0.0775 0.5182 0.211 Uiso 1 1 calc R . .
H9C H 0.0117 -0.0964 0.5425 0.211 Uiso 1 1 calc R . .
Si2 Si -0.25937(5) 0.04638(14) 0.52314(9) 0.1089(4) Uani 1 1 d D . .
C10 C -0.32651(17) -0.1047(4) 0.5497(4) 0.173(2) Uani 1 1 d D . .
H10A H -0.3550 -0.1217 0.4974 0.260 Uiso 1 1 calc R . .
H10B H -0.3548 -0.0701 0.5992 0.260 Uiso 1 1 calc R . .
H10C H -0.3039 -0.1994 0.5662 0.260 Uiso 1 1 calc R . .
C11 C -0.2105(2) -0.0321(5) 0.4226(3) 0.1462(19) Uani 1 1 d D . .
H11A H -0.2424 -0.0533 0.3742 0.219 Uiso 1 1 calc R . .
H11B H -0.1872 -0.1256 0.4396 0.219 Uiso 1 1 calc R . .
H11C H -0.1771 0.0427 0.4028 0.219 Uiso 1 1 calc R . .
C12 C -0.31082(18) 0.2187(4) 0.4872(3) 0.1337(19) Uani 1 1 d D . .
H12A H -0.3403 0.1910 0.4374 0.200 Uiso 1 1 calc R . .
H12B H -0.2800 0.2997 0.4687 0.200 Uiso 1 1 calc R . .
H12C H -0.3386 0.2539 0.5370 0.200 Uiso 1 1 calc R . .
C13 C -0.1143(3) 0.5621(5) 0.7499(3) 0.189(3) Uani 1 1 d D A .
H13A H -0.1329 0.4933 0.7947 0.283 Uiso 1 1 calc R . .
H13B H -0.1216 0.6669 0.7687 0.283 Uiso 1 1 calc R . .
H13C H -0.0656 0.5434 0.7432 0.283 Uiso 1 1 calc R . .
C14 C -0.2220(3) 0.5672(5) 0.6742(5) 0.206(3) Uani 1 1 d D A .
H14A H -0.2414 0.4986 0.7185 0.309 Uiso 1 1 calc R . .
H14B H -0.2445 0.5513 0.6169 0.309 Uiso 1 1 calc R . .
H14C H -0.2286 0.6721 0.6933 0.309 Uiso 1 1 calc R . .
N1 N -0.1483(2) 0.5361(4) 0.6647(2) 0.1446(17) Uani 1 1 d D . .
C15 C -0.1462(4) 0.6436(10) 0.5838(6) 0.174 Uiso 0.50 1 d PD A 1
H15A H -0.1431 0.7501 0.6039 0.174 Uiso 0.50 1 calc PR A 1
H15B H -0.1878 0.6319 0.5477 0.174 Uiso 0.50 1 calc PR A 1
C16 C -0.0802(3) 0.5994(6) 0.5257(5) 0.102(2) Uiso 0.50 1 d PD A 1
H16A H -0.0752 0.6696 0.4749 0.123 Uiso 0.50 1 calc PR A 1
H16B H -0.0388 0.6054 0.5627 0.123 Uiso 0.50 1 calc PR A 1
N2 N -0.09100(18) 0.4361(3) 0.4923(2) 0.1094(13) Uani 1 1 d D . .
C17 C -0.1288(2) 0.4042(6) 0.4085(3) 0.170(3) Uani 1 1 d D A .
H17A H -0.1248 0.2965 0.3939 0.255 Uiso 1 1 calc R . .
H17B H -0.1096 0.4648 0.3601 0.255 Uiso 1 1 calc R . .
H17C H -0.1766 0.4304 0.4164 0.255 Uiso 1 1 calc R . .
C18 C -0.01823(17) 0.4071(5) 0.4729(3) 0.188(3) Uani 1 1 d D A .
H18A H -0.0122 0.3009 0.4560 0.281 Uiso 1 1 calc R . .
H18B H 0.0089 0.4288 0.5259 0.281 Uiso 1 1 calc R . .
H18C H -0.0034 0.4725 0.4240 0.281 Uiso 1 1 calc R . .
C15' C -0.10152(17) 0.6379(5) 0.6040(3) 0.106(3) Uiso 0.50 1 d PRD A 2
H15C H -0.0531 0.6155 0.6156 0.127 Uiso 0.50 1 calc PR B 2
H16D H -0.1097 0.7464 0.6163 0.127 Uiso 0.50 1 calc PR C 2
C16' C -0.1206(4) 0.5986(7) 0.5017(5) 0.109(3) Uiso 0.50 1 d PD A 2
H16C H -0.1702 0.5998 0.4920 0.130 Uiso 0.50 1 calc PR A 2
H16D H -0.0987 0.6700 0.4598 0.130 Uiso 0.50 1 calc PR A 2

loop_
_atom_site_aniso_label
_atom_site_aniso_U_11
_atom_site_aniso_U_22
_atom_site_aniso_U_33
_atom_site_aniso_U_23
_atom_site_aniso_U_13
_atom_site_aniso_U_12
C1 0.0841(18) 0.0497(17) 0.080(3) 0.000(2) 0.011(2) 0.006(2)
Li1 0.118(4) 0.072(3) 0.089(5) 0.026(5) 0.004(5) -0.005(4)
C2 0.072(2) 0.102(3) 0.101(3) 0.004(2) -0.021(3) 0.001(2)
C3 0.141(3) 0.122(3) 0.155(5) 0.026(3) 0.042(4) 0.017(3)
C4 0.167(4) 0.153(4) 0.111(4) 0.022(4) 0.039(4) 0.053(3)
C5 0.134(3) 0.147(3) 0.100(4) -0.012(3) -0.008(3) -0.006(3)
C6 0.103(2) 0.108(3) 0.078(3) 0.014(3) -0.010(3) -0.011(2)
Si1 0.0827(6) 0.1133(8) 0.1321(10) 0.0180(10) -0.0265(9) -0.0097(7)
C7 0.135(3) 0.189(4) 0.257(6) 0.115(4) -0.045(5) 0.029(4)
C8 0.110(3) 0.172(4) 0.179(4) -0.030(4) -0.047(4) -0.033(3)
C9 0.101(2) 0.150(4) 0.171(4) -0.013(4) 0.035(4) 0.012(3)
Si2 0.0791(6) 0.1090(7) 0.1385(10) -0.0009(11) -0.0253(9) 0.0033(7)
C10 0.123(3) 0.159(4) 0.238(6) 0.031(5) -0.073(4) -0.050(3)
C11 0.155(4) 0.172(4) 0.112(3) -0.078(3) -0.036(4) 0.031(4)
C12 0.111(3) 0.150(3) 0.140(4) 0.012(4) -0.008(3) 0.021(3)
C13 0.296(7) 0.138(4) 0.133(5) -0.013(4) 0.030(6) -0.033(5)
C14 0.269(6) 0.125(4) 0.223(6) -0.018(5) 0.044(7) 0.056(5)
N1 0.243(4) 0.106(2) 0.085(3) 0.014(2) 0.050(3) 0.005(3)
N2 0.147(2) 0.0806(19) 0.100(3) 0.009(2) 0.022(2) -0.004(2)
C17 0.174(4) 0.195(5) 0.143(5) 0.017(4) 0.034(5) 0.008(4)
C18 0.108(3) 0.281(6) 0.175(5) 0.055(5) 0.045(4) 0.031(4)

loop_
_atom_type_symbol
_atom_type_description
_atom_type_scat_dispersion_real
_atom_type_scat_dispersion_imag
_atom_type_scat_source
C C 0.0033 0.0016 'International Tables Vol C Tables 4.2.6.8 and 6.1.1.4'
H H 0.0000 0.0000 'International Tables Vol C Tables 4.2.6.8 and 6.1.1.4'
Li Li -0.0003 0.0001 'International Tables Vol C Tables 4.2.6.8 and 6.1.1.4'
N N 0.0061 0.0033 'International Tables Vol C Tables 4.2.6.8 and 6.1.1.4'
Si Si 0.0817 0.0704 'International Tables Vol C Tables 4.2.6.8 and 6.1.1.4'

loop_
_geom_angle_atom_site_label_1
_geom_angle_atom_site_label_2
_geom_angle_atom_site_label_3
_geom_angle
C6 C1 C2 129.8(3)
C6 C1 Li1 84.3(3)
C2 C1 Li1 82.0(3)
N1 Li1 C1 152.2(4)
N1 Li1 N2 86.0(2)
C1 Li1 N2 121.5(3)
N1 Li1 C2 129.3(3)
C1 Li1 C2 35.73(14)
N2 Li1 C2 130.6(3)
N1 Li1 C6 126.6(4)
C1 Li1 C6 34.40(15)
N2 Li1 C6 127.3(3)
C2 Li1 C6 63.20(17)
C1 C2 C3 112.8(3)
C1 C2 Si2 125.4(3)
C3 C2 Si2 121.1(2)
C1 C2 Li1 62.3(2)
C3 C2 Li1 95.2(3)
Si2 C2 Li1 118.2(2)
C4 C3 C2 114.9(3)
C3 C4 C5 114.8(4)
C4 C5 C6 113.6(4)
C1 C6 C5 115.2(3)
C1 C6 Si1 126.6(3)
C5 C6 Si1 116.6(3)
C1 C6 Li1 61.3(2)
C5 C6 Li1 98.0(3)
Si1 C6 Li1 121.3(2)
C6 Si1 C7 113.14(19)
C6 Si1 C8 111.29(17)
C7 Si1 C8 105.9(2)
C6 Si1 C9 111.0(2)
C7 Si1 C9 106.2(2)
C8 Si1 C9 109.1(2)
C2 Si2 C12 112.60(17)
C2 Si2 C10 113.8(2)
C12 Si2 C10 104.32(17)
C2 Si2 C11 111.29(17)
C12 Si2 C11 109.3(2)
C10 Si2 C11 105.0(2)
C13 N1 C14 109.6(4)
C13 N1 C15 125.5(5)
C14 N1 C15 89.3(4)
C13 N1 C15' 98.6(4)
C14 N1 C15' 121.4(4)
C15 N1 C15' 34.7(3)
C13 N1 Li1 114.8(3)
C14 N1 Li1 110.8(4)
C15 N1 Li1 103.7(4)
C15' N1 Li1 101.2(3)
N1 C15 C16 107.5(6)
N2 C16 C15 107.0(5)
C18 N2 C17 106.5(3)
C18 N2 C16 95.3(3)
C17 N2 C16 121.4(4)
C18 N2 C16' 122.6(4)
C17 N2 C16' 93.7(4)
C16 N2 C16' 32.8(4)
C18 N2 Li1 115.0(3)
C17 N2 Li1 113.3(3)
C16 N2 Li1 104.4(4)
C16' N2 Li1 104.0(4)
N1 C15' C16' 107.0(4)
N2 C16' C15' 101.3(4)

loop_
_geom_bond_atom_site_label_1
_geom_bond_atom_site_label_2
_geom_bond_distance
C1 C6 1.379(5)
C1 C2 1.412(4)
C1 Li1 2.140(6)
Li1 N1 2.116(7)
Li1 N2 2.145(7)
Li1 C2 2.395(7)
Li1 C6 2.428(7)
C2 C3 1.541(5)
C2 Si2 1.805(4)
C3 C4 1.460(6)
C4 C5 1.490(5)
C5 C6 1.537(6)
C6 Si1 1.792(4)
Si1 C7 1.864(5)
Si1 C8 1.876(4)
Si1 C9 1.877(4)
Si2 C12 1.870(4)
Si2 C10 1.884(4)
Si2 C11 1.885(4)
C13 N1 1.435(6)
C14 N1 1.456(6)
N1 C15 1.515(9)
N1 C15' 1.548(5)
C15 C16 1.582(10)
C16 N2 1.512(6)
N2 C18 1.457(5)
N2 C17 1.462(6)
N2 C16' 1.526(6)
C15' C16' 1.591(8)
